data_1566715
loop_
_publ_author_name
'Li, Ruiping'
'Barel, Nitsan'
'Subramaniyan, Vasudevan'
'Cohen, Orit'
'Tibika, Fran\,coise'
'Tulchinsky, Yuri'

_publ_section_title
;
 Sulfonium cations as versatile strongly \p-acidic ligands
;
_journal_name_full 'Chemical Science'
_journal_paper_doi 10.1039/D2SC00588C
_journal_year 2022
_chemical_formula_moiety 'C31 H36 P2 Pt S, 2(B F4), C H3 N O2'
_chemical_formula_sum 'C32 H39 B2 F8 N O2 P2 Pt S'
_chemical_formula_weight 932.35
_space_group_crystal_system triclinic
_space_group_IT_number 2
_space_group_name_Hall '-P 1'
_space_group_name_H-M_alt 'P -1'
_atom_sites_solution_hydrogens geom
_atom_sites_solution_primary dual
_audit_creation_date 2021-09-01
_audit_creation_method
;
Olex2 1.5-alpha
(compiled 2021.08.20 svn.r13c46975 for OlexSys, GUI svn.r6392)
;
_audit_update_record
;
2021-11-02 deposited with the CCDC.	2022-03-14 downloaded from the CCDC.
;
_cell_angle_alpha 65.687(2)
_cell_angle_beta 75.1110(10)
_cell_angle_gamma 75.5460(10)
_cell_formula_units_Z 2
_cell_length_a 10.7270(2)
_cell_length_b 13.1882(2)
_cell_length_c 15.1430(2)
_cell_measurement_reflns_used 20593
_cell_measurement_temperature 293.6(6)
_cell_measurement_theta_max 31.7230
_cell_measurement_theta_min 1.9890
_cell_volume 1861.41(6)
_computing_cell_refinement 'CrysAlisPro 1.171.40.68a (Rigaku OD, 2019)'
_computing_data_collection 'CrysAlisPro 1.171.40.68a (Rigaku OD, 2019)'
_computing_data_reduction 'CrysAlisPro 1.171.40.68a (Rigaku OD, 2019)'
_computing_molecular_graphics 'Olex2 1.5-alpha (Dolomanov et al., 2009)'
_computing_publication_material 'Olex2 1.5-alpha (Dolomanov et al., 2009)'
_computing_structure_refinement 'SHELXL 2017/1 (Sheldrick, 2015)'
_computing_structure_solution 'SHELXT  (Sheldrick, 2015)'
_diffrn_ambient_environment air
_diffrn_ambient_temperature 293.6(6)
_diffrn_detector 'Hybrid Pixel Array Detector'
_diffrn_detector_area_resol_mean 10.0000
_diffrn_detector_type HyPix
_diffrn_measured_fraction_theta_full 1.000
_diffrn_measured_fraction_theta_max 1.000
_diffrn_measurement_details
;
List of Runs (angles in degrees, time in seconds):

  # Type    Start    End  Width  t~exp~   \w     \q     \k     \f   Frames
#--------------------------------------------------------------------------
  1  \w     -8.00  80.00   0.50    5.00    --   11.54  57.00  90.00  176
  2  \w     35.00  60.00   0.50    5.00    --  -12.64  57.00 150.00   50
  3  \w    -31.00  17.00   0.50    5.00    --  -12.64  57.00 150.00   96
  4  \w    -52.00 -27.00   0.50    5.00    --  -12.64 108.00  86.00   50
  5  \w    -64.00  -8.00   0.50    5.00    --   11.54 -19.00 -30.00  112
  6  \w    -23.00  49.00   0.50    5.00    --   11.54 -99.00 -30.00  144
  7  \w      0.00  26.00   0.50    5.00    --   11.54-108.00 -11.00   52
  8  \w    -23.00   9.00   0.50    5.00    --  -12.64 -99.00 150.00   64
  9  \w     -1.00  24.00   0.50    5.00    --  -12.64 -99.00   0.00   50
 10  \w    -23.00  23.00   0.50    5.00    --  -12.64 -99.00 -30.00   92
 11  \w    -54.00  39.00   0.50    5.00    --   11.54 -77.00 -90.00  186
 12  \w    -87.00 -51.00   0.50    5.00    --  -12.64-178.00   0.00   72
;
_diffrn_measurement_device 'four-circle diffractometer'
_diffrn_measurement_device_type 'XtaLAB Synergy, Single source at offset/far, HyPix'
_diffrn_measurement_method '\w scans'
_diffrn_orient_matrix_type 'CrysAlisPro convention (1999,Acta A55,543-557)'
_diffrn_orient_matrix_UB_11 -0.0207904000
_diffrn_orient_matrix_UB_12 0.0477467000
_diffrn_orient_matrix_UB_13 -0.0403825000
_diffrn_orient_matrix_UB_21 0.0233437000
_diffrn_orient_matrix_UB_22 -0.0317418000
_diffrn_orient_matrix_UB_23 -0.0307542000
_diffrn_orient_matrix_UB_31 -0.0619065000
_diffrn_orient_matrix_UB_32 -0.0170620000
_diffrn_orient_matrix_UB_33 0.0121829000
_diffrn_radiation_monochromator mirror
_diffrn_radiation_probe x-ray
_diffrn_radiation_type 'Mo K\a'
_diffrn_radiation_wavelength 0.71073
_diffrn_reflns_av_R_equivalents 0.0281
_diffrn_reflns_av_unetI/netI 0.0264
_diffrn_reflns_Laue_measured_fraction_full 1.000
_diffrn_reflns_Laue_measured_fraction_max 1.000
_diffrn_reflns_limit_h_max 12
_diffrn_reflns_limit_h_min -12
_diffrn_reflns_limit_k_max 15
_diffrn_reflns_limit_k_min -15
_diffrn_reflns_limit_l_max 17
_diffrn_reflns_limit_l_min -17
_diffrn_reflns_number 25834
_diffrn_reflns_point_group_measured_fraction_full 1.000
_diffrn_reflns_point_group_measured_fraction_max 1.000
_diffrn_reflns_theta_full 25.000
_diffrn_reflns_theta_max 25.000
_diffrn_reflns_theta_min 1.991
_diffrn_source 'micro-focus sealed X-ray tube'
_diffrn_source_type 'PhotonJet (Mo) X-ray Source'
_exptl_absorpt_coefficient_mu 3.981
_exptl_absorpt_correction_T_max 1.000
_exptl_absorpt_correction_T_min 0.601
_exptl_absorpt_correction_type gaussian
_exptl_absorpt_process_details
;
CrysAlisPro 1.171.40.68a (Rigaku Oxford Diffraction, 2019)
Numerical absorption correction based on gaussian integration over
			a multifaceted crystal model
Empirical absorption correction using spherical harmonics,
 implemented in SCALE3 ABSPACK scaling algorithm.
;
_exptl_crystal_colour colourless
_exptl_crystal_colour_primary colourless
_exptl_crystal_density_diffrn 1.663
_exptl_crystal_description plate
_exptl_crystal_F_000 920
_exptl_crystal_size_max 0.203
_exptl_crystal_size_mid 0.136
_exptl_crystal_size_min 0.074
_refine_diff_density_max 1.513
_refine_diff_density_min -0.832
_refine_diff_density_rms 0.085
_refine_ls_extinction_method none
_refine_ls_goodness_of_fit_ref 1.049
_refine_ls_hydrogen_treatment constr
_refine_ls_matrix_type full
_refine_ls_number_parameters 393
_refine_ls_number_reflns 6546
_refine_ls_number_restraints 17
_refine_ls_restrained_S_all 1.051
_refine_ls_R_factor_all 0.0323
_refine_ls_R_factor_gt 0.0286
_refine_ls_shift/su_max 0.001
_refine_ls_shift/su_mean 0.000
_refine_ls_structure_factor_coef Fsqd
_refine_ls_weighting_details 'w=1/[\s^2^(Fo^2^)+(0.0416P)^2^+2.1257P] where P=(Fo^2^+2Fc^2^)/3'
_refine_ls_weighting_scheme calc
_refine_ls_wR_factor_gt 0.0722
_refine_ls_wR_factor_ref 0.0738
_reflns_Friedel_coverage 0.000
_reflns_number_gt 5985
_reflns_number_total 6546
_reflns_threshold_expression 'I > 2\s(I)'
_cod_data_source_file d2sc00588c2.cif
_cod_data_source_block 7a_BF4_2
_cod_database_code 1566715
_shelx_shelxl_version_number 2017/1
_chemical_oxdiff_formula 'C32 H39 B2 F8 N O2 P2 Pt S'
_shelx_space_group_comment
;
The symmetry employed for this shelxl refinement is uniquely defined
by the following loop, which should always be used as a source of
symmetry information in preference to the above space-group names.
They are only intended as comments.
;
_reflns_odcompleteness_completeness 99.97
_reflns_odcompleteness_iscentric 1
_reflns_odcompleteness_theta 28.22
_olex2_refinement_description
;
1. Restrained distances
 C15-C16 \\sim C15-C16A
 with sigma of 0.02
 F1-B2 \\sim F1A-B2
 with sigma of 0.02
 F2-B2 \\sim F2A-B2
 with sigma of 0.02
 F4-B2 \\sim F4A-B2
 with sigma of 0.02
 F3-B2 \\sim F3A-B2
 with sigma of 0.02
 N1-O1 \\sim N1-O1A
 with sigma of 0.02
 N1-O2 \\sim N1-O2A
 with sigma of 0.02
 C7-C8 \\sim C7-C8A
 with sigma of 0.02
 C7-C11 \\sim C7-C11A
 with sigma of 0.04
 C12-C11 \\sim C12A-C11A
 with sigma of 0.02
 C8-C10 \\sim C8A-C10
 with sigma of 0.04
 C12-C10 \\sim C12A-C10
 with sigma of 0.04
 C9-C10 \\sim C9A-C10
 with sigma of 0.02
 C8-C9 \\sim C8A-C9A
 with sigma of 0.02
 C10-C11 \\sim C10-C11A
 with sigma of 0.02
 C7-C12 \\sim C7-C12A
 with sigma of 0.02
 C7-C9 \\sim C7-C9A
 with sigma of 0.04
 C9-C9A \\sim C11A-C11 \\sim C12A-C12 \\sim C8-C8A
 with sigma of 0.02
2. Uiso/Uaniso restraints and constraints
Uanis(F1A) = Uanis(F1) = Uanis(F3A) = Uanis(F3) = Uanis(F4A) = Uanis(F4) =
Uanis(F2) = Uanis(F2A)
Uanis(C16) = Uanis(C16A)
Uanis(O1) = Uanis(O1A) = Uanis(O2) = Uanis(O2A) = Uanis(C31)
Uanis(C21) = Uanis(C20) = Uanis(C22) = Uanis(C23) = Uanis(C24)
Uanis(C8A) = Uanis(C8) = Uanis(C9) = Uanis(C9A) = Uanis(C11) = Uanis(C11A) =
Uanis(C12) = Uanis(C12A)
Uanis(C19) = Uanis(C20) = Uanis(C24) = Uanis(C23) = Uanis(C22) = Uanis(C21)
3. Others
 Sof(H15C)=Sof(H15D)=Sof(C16A)=Sof(H16D)=Sof(H16E)=Sof(H16F)=1-FVAR(1)
 Sof(H15A)=Sof(H15B)=Sof(C16)=Sof(H16A)=Sof(H16B)=Sof(H16C)=FVAR(1)
 Sof(F1A)=Sof(F3A)=Sof(F4A)=Sof(F2A)=1-FVAR(2)
 Sof(F2)=Sof(F4)=Sof(F1)=Sof(F3)=FVAR(2)
 Sof(O1A)=Sof(O2A)=1-FVAR(3)
 Sof(O1)=Sof(O2)=FVAR(3)
 Sof(C8A)=Sof(H8A)=Sof(C9A)=Sof(H9A)=Sof(H10A)=Sof(C11A)=Sof(H11A)=Sof(C12A)=
 Sof(H12A)=1-FVAR(4)
 Sof(C8)=Sof(H8)=Sof(C9)=Sof(H9)=Sof(C11)=Sof(H11)=Sof(C12)=Sof(H12)=Sof(H10)=
 FVAR(4)
4.a Secondary CH2 refined with riding coordinates:
 C13(H13A,H13B), C18(H18A,H18B), C17(H17A,H17B), C14(H14A,H14B), C15(H15A,
 H15B), C15(H15C,H15D)
4.b Aromatic/amide H refined with riding coordinates:
 C6(H6), C5(H5), C2(H2), C26(H26), C4(H4), C30(H30), C8(H8), C9(H9), C11(H11),
 C12(H12), C3(H3), C20(H20), C24(H24), C29(H29), C27(H27), C21(H21), C28(H28),
 C23(H23), C22(H22), C8A(H8A), C9A(H9A), C10(H10), C10(H10A), C11A(H11A),
 C12A(H12A)
4.c Fitted hexagon refined as free rotating group:
 C8A(C9A,C10,C11A,C12A,C7)
4.d Idealised Me refined as rotating group:
 C36(H36A,H36B,H36C), C16(H16A,H16B,H16C), C16A(H16D,H16E,H16F), C31(H31A,H31B,
 H31C)
;
_olex2_submission_special_instructions 'No special instructions were received'
_oxdiff_exptl_absorpt_empirical_details
;
Empirical correction (ABSPACK) includes:
- Absorption correction using spherical harmonics
- Frame scaling
;
_oxdiff_exptl_absorpt_empirical_full_max 1.361
_oxdiff_exptl_absorpt_empirical_full_min 0.756

loop_
_space_group_symop_operation_xyz
'x, y, z'
'-x, -y, -z'

loop_
_atom_site_label
_atom_site_type_symbol
_atom_site_fract_x
_atom_site_fract_y
_atom_site_fract_z
_atom_site_U_iso_or_equiv
_atom_site_adp_type
_atom_site_occupancy
_atom_site_site_symmetry_order
_atom_site_calc_flag
_atom_site_refinement_flags_posn
_atom_site_refinement_flags_adp
_atom_site_refinement_flags_occupancy
_atom_site_disorder_assembly
_atom_site_disorder_group
Pt1 Pt 0.80221(2) 0.27267(2) 0.22615(2) 0.03486(7) Uani 1 1 d . . . . .
S1 S 0.68817(10) 0.22956(9) 0.38109(7) 0.0357(2) Uani 1 1 d . . . . .
P1 P 0.81538(11) 0.08660(9) 0.24948(8) 0.0363(2) Uani 1 1 d . . . . .
P2 P 0.73993(11) 0.45856(9) 0.21091(8) 0.0410(3) Uani 1 1 d . . . . .
F5 F 0.4930(4) 0.1655(3) 0.6091(3) 0.1145(16) Uani 1 1 d . . . . .
F6 F 0.2943(3) 0.2087(4) 0.6852(3) 0.0968(12) Uani 1 1 d . . . . .
F2 F 0.1903(8) 0.2162(8) 0.2839(7) 0.1035(10) Uani 0.724(5) 1 d D . P A 1
F4 F 0.3592(7) 0.2662(6) 0.3119(8) 0.1035(10) Uani 0.724(5) 1 d D . P A 1
F8 F 0.4172(5) 0.3433(3) 0.5934(3) 0.1077(14) Uani 1 1 d . . . . .
C13 C 0.7122(5) 0.0247(4) 0.3704(3) 0.0458(10) Uani 1 1 d . . . . .
H13A H 0.665289 -0.026531 0.365877 0.055 Uiso 1 1 calc R U . . .
H13B H 0.768911 -0.019451 0.418501 0.055 Uiso 1 1 calc R U . . .
C1 C 0.9729(4) -0.0037(4) 0.2590(3) 0.0426(10) Uani 1 1 d . . . . .
C18 C 0.6328(5) 0.4552(4) 0.3285(3) 0.0479(11) Uani 1 1 d . . . . .
H18A H 0.684644 0.456275 0.371918 0.057 Uiso 1 1 calc R U . . .
H18B H 0.567120 0.522693 0.316198 0.057 Uiso 1 1 calc R U . . .
C17 C 0.5644(4) 0.3517(4) 0.3801(3) 0.0459(11) Uani 1 1 d . . . . .
H17A H 0.497200 0.357798 0.345104 0.055 Uiso 1 1 calc R U . . .
H17B H 0.523873 0.345368 0.446903 0.055 Uiso 1 1 calc R U . . .
C25 C 0.8694(5) 0.5333(4) 0.1946(3) 0.0492(11) Uani 1 1 d . . . . .
F7 F 0.4619(5) 0.2190(5) 0.7380(4) 0.1308(18) Uani 1 1 d . . . . .
C36 C 0.9002(6) 0.3158(5) 0.0819(4) 0.0661(15) Uani 1 1 d . . . . .
H36A H 0.840932 0.326522 0.039679 0.099 Uiso 1 1 calc R U . . .
H36B H 0.971276 0.256404 0.076867 0.099 Uiso 1 1 calc R U . . .
H36C H 0.933684 0.384338 0.062301 0.099 Uiso 1 1 calc R U . . .
C6 C 0.9810(5) -0.1191(4) 0.2857(4) 0.0546(12) Uani 1 1 d . . . . .
H6 H 0.906281 -0.149458 0.297232 0.065 Uiso 1 1 calc R U . . .
C14 C 0.6136(4) 0.1095(4) 0.4079(3) 0.0467(11) Uani 1 1 d . . . . .
H14A H 0.585205 0.074639 0.478343 0.056 Uiso 1 1 calc R U . . .
H14B H 0.537556 0.133536 0.376312 0.056 Uiso 1 1 calc R U . . .
C5 C 1.1008(6) -0.1884(5) 0.2951(4) 0.0665(15) Uani 1 1 d . . . . .
H5 H 1.106312 -0.265705 0.313291 0.080 Uiso 1 1 calc R U . . .
C2 C 1.0846(4) 0.0401(5) 0.2430(4) 0.0530(12) Uani 1 1 d . . . . .
H2 H 1.079713 0.117050 0.226218 0.064 Uiso 1 1 calc R U . . .
F1 F 0.3378(6) 0.0825(5) 0.3714(5) 0.1035(10) Uani 0.724(5) 1 d D . P A 1
C26 C 0.9920(5) 0.4733(5) 0.2099(4) 0.0601(13) Uani 1 1 d . . . . .
H26 H 1.007745 0.395636 0.226393 0.072 Uiso 1 1 calc R U . . .
C4 C 1.2118(5) -0.1445(6) 0.2779(4) 0.0696(17) Uani 1 1 d . . . . .
H4 H 1.292171 -0.191685 0.283762 0.084 Uiso 1 1 calc R U . . .
C30 C 0.8459(6) 0.6486(5) 0.1714(4) 0.0644(14) Uani 1 1 d . . . . .
H30 H 0.762937 0.689746 0.162655 0.077 Uiso 1 1 calc R U . . .
C15 C 0.7709(5) 0.1979(5) 0.4821(3) 0.0562(13) Uani 1 1 d D . . . .
H15A H 0.735251 0.255508 0.510098 0.067 Uiso 0.264(17) 1 calc R U P B 1
H15B H 0.750650 0.126601 0.532682 0.067 Uiso 0.264(17) 1 calc R U P B 1
H15C H 0.787148 0.267760 0.480544 0.067 Uiso 0.736(17) 1 calc R U P B 2
H15D H 0.713581 0.164974 0.543661 0.067 Uiso 0.736(17) 1 calc R U P B 2
C8 C 0.8393(12) 0.0555(15) 0.0746(8) 0.055(2) Uani 0.46(2) 1 d D . P C 1
H8 H 0.927733 0.056710 0.067450 0.066 Uiso 0.46(2) 1 calc R U P C 1
C9 C 0.7962(11) 0.0425(15) 0.0022(9) 0.055(2) Uani 0.46(2) 1 d D . P C 1
H9 H 0.855277 0.028304 -0.049927 0.066 Uiso 0.46(2) 1 calc R U P C 1
C11 C 0.5713(11) 0.0791(15) 0.0858(9) 0.055(2) Uani 0.46(2) 1 d D . P C 1
H11 H 0.482349 0.098142 0.083548 0.066 Uiso 0.46(2) 1 calc R U P C 1
C12 C 0.6192(10) 0.0770(15) 0.1639(9) 0.055(2) Uani 0.46(2) 1 d D . P C 1
H12 H 0.561626 0.082148 0.219993 0.066 Uiso 0.46(2) 1 calc R U P C 1
C3 C 1.2041(5) -0.0310(6) 0.2521(4) 0.0663(15) Uani 1 1 d . . . . .
H3 H 1.279357 -0.001356 0.240569 0.080 Uiso 1 1 calc R U . . .
C20 C 0.7086(7) 0.5939(6) 0.0199(5) 0.0871(8) Uani 1 1 d . . . . .
H20 H 0.798916 0.589798 0.007311 0.105 Uiso 1 1 calc R U . . .
F3 F 0.1937(6) 0.1877(5) 0.4379(5) 0.1035(10) Uani 0.724(5) 1 d D . P A 1
C24 C 0.5111(7) 0.5527(6) 0.1309(5) 0.0871(8) Uani 1 1 d . . . . .
H24 H 0.466529 0.520898 0.194627 0.105 Uiso 1 1 calc R U . . .
C29 C 0.9475(8) 0.7021(6) 0.1614(5) 0.086(2) Uani 1 1 d . . . . .
H29 H 0.933053 0.779788 0.144744 0.104 Uiso 1 1 calc R U . . .
C27 C 1.0919(6) 0.5279(6) 0.2010(5) 0.0799(18) Uani 1 1 d . . . . .
H27 H 1.174429 0.487221 0.212125 0.096 Uiso 1 1 calc R U . . .
B2 B 0.2731(6) 0.1921(6) 0.3461(5) 0.0605(15) Uani 1 1 d D . . . .
C21 C 0.6388(7) 0.6514(6) -0.0570(5) 0.0871(8) Uani 1 1 d . . . . .
H21 H 0.681899 0.685727 -0.120728 0.105 Uiso 1 1 calc R U . . .
C28 C 1.0680(8) 0.6417(7) 0.1758(5) 0.093(2) Uani 1 1 d . . . . .
H28 H 1.135562 0.678752 0.168198 0.111 Uiso 1 1 calc R U . . .
C23 C 0.4418(7) 0.6092(6) 0.0538(5) 0.0871(8) Uani 1 1 d . . . . .
H23 H 0.351460 0.614098 0.065571 0.105 Uiso 1 1 calc R U . . .
C22 C 0.5061(7) 0.6570(6) -0.0382(5) 0.0871(8) Uani 1 1 d . . . . .
H22 H 0.459377 0.694418 -0.089765 0.105 Uiso 1 1 calc R U . . .
C19 C 0.6459(7) 0.5429(6) 0.1142(5) 0.0871(8) Uani 1 1 d . . . . .
B1 B 0.4170(6) 0.2338(6) 0.6564(5) 0.0617(16) Uani 1 1 d . . . . .
C16 C 0.9106(15) 0.191(3) 0.458(2) 0.071(3) Uani 0.264(17) 1 d D . P B 1
H16A H 0.949150 0.123552 0.444459 0.107 Uiso 0.264(17) 1 calc R U P B 1
H16B H 0.942980 0.188685 0.512219 0.107 Uiso 0.264(17) 1 calc R U P B 1
H16C H 0.932966 0.255537 0.400774 0.107 Uiso 0.264(17) 1 calc R U P B 1
C16A C 0.8945(8) 0.1209(11) 0.4797(7) 0.071(3) Uani 0.736(17) 1 d D . P B 2
H16D H 0.878023 0.047586 0.491968 0.107 Uiso 0.736(17) 1 calc R U P B 2
H16E H 0.938702 0.115773 0.529471 0.107 Uiso 0.736(17) 1 calc R U P B 2
H16F H 0.948294 0.148624 0.416254 0.107 Uiso 0.736(17) 1 calc R U P B 2
F1A F 0.3665(14) 0.1257(14) 0.3008(13) 0.1035(10) Uani 0.276(5) 1 d D . P A 2
F3A F 0.2816(17) 0.1885(13) 0.4377(10) 0.1035(10) Uani 0.276(5) 1 d D . P A 2
F4A F 0.331(2) 0.2897(14) 0.312(2) 0.1035(10) Uani 0.276(5) 1 d D . P A 2
F2A F 0.171(2) 0.237(2) 0.2999(19) 0.1035(10) Uani 0.276(5) 1 d D . P A 2
C31 C 0.8274(8) 0.5996(7) 0.5185(7) 0.1107(16) Uani 1 1 d . . . . .
H31A H 0.756079 0.646105 0.544209 0.166 Uiso 1 1 calc R U . . .
H31B H 0.852580 0.638557 0.449062 0.166 Uiso 1 1 calc R U . . .
H31C H 0.900278 0.583524 0.550717 0.166 Uiso 1 1 calc R U . . .
N1 N 0.7872(6) 0.4954(6) 0.5360(6) 0.0976(19) Uani 1 1 d D . . . .
O1 O 0.7091(10) 0.4737(9) 0.6189(9) 0.1107(16) Uani 0.608(13) 1 d D . P D 2
O2 O 0.8289(12) 0.4303(10) 0.4955(10) 0.1107(16) Uani 0.608(13) 1 d D . P D 2
O1A O 0.6932(13) 0.4471(13) 0.5830(15) 0.1107(16) Uani 0.392(13) 1 d D . P D 3
O2A O 0.8563(17) 0.4662(16) 0.4677(14) 0.1107(16) Uani 0.392(13) 1 d D . P D 3
C8A C 0.8336(7) 0.0851(13) 0.0660(4) 0.055(2) Uani 0.54(2) 1 d DG . P C 2
H8A H 0.916582 0.102625 0.054477 0.066 Uiso 0.54(2) 1 calc R U P C 2
C9A C 0.7884(7) 0.0771(14) -0.0086(4) 0.055(2) Uani 0.54(2) 1 d DG . P C 2
H9A H 0.841065 0.089207 -0.070166 0.066 Uiso 0.54(2) 1 calc R U P C 2
C10 C 0.6644(5) 0.0509(5) 0.0087(3) 0.101(2) Uani 1 1 d DG . . . .
H10 H 0.634573 0.038024 -0.037706 0.121 Uiso 0.46(2) 1 calc R U P C 1
H10A H 0.634163 0.045479 -0.041298 0.121 Uiso 0.54(2) 1 calc R U P C 2
C11A C 0.5857(7) 0.0327(13) 0.1006(5) 0.055(2) Uani 0.54(2) 1 d DG . P C 2
H11A H 0.502776 0.015169 0.112212 0.066 Uiso 0.54(2) 1 calc R U P C 2
C12A C 0.6310(7) 0.0407(13) 0.1753(4) 0.055(2) Uani 0.54(2) 1 d DG . P C 2
H12A H 0.578291 0.028587 0.236856 0.066 Uiso 0.54(2) 1 calc R U P C 2
C7 C 0.7549(4) 0.0669(3) 0.1580(2) 0.0422(10) Uani 1 1 d DG . . . .

loop_
_atom_site_aniso_label
_atom_site_aniso_U_11
_atom_site_aniso_U_22
_atom_site_aniso_U_33
_atom_site_aniso_U_23
_atom_site_aniso_U_13
_atom_site_aniso_U_12
Pt1 0.03872(10) 0.03751(10) 0.02886(10) -0.01377(7) -0.00059(6) -0.01006(7)
S1 0.0361(5) 0.0414(6) 0.0296(5) -0.0143(4) -0.0021(4) -0.0082(4)
P1 0.0418(6) 0.0367(6) 0.0328(5) -0.0147(4) -0.0056(4) -0.0086(4)
P2 0.0470(6) 0.0364(6) 0.0387(6) -0.0145(5) -0.0023(5) -0.0095(5)
F5 0.113(3) 0.081(3) 0.130(4) -0.062(3) 0.057(3) -0.023(2)
F6 0.057(2) 0.122(3) 0.120(3) -0.061(3) 0.010(2) -0.026(2)
F2 0.100(2) 0.098(2) 0.115(2) -0.0231(17) -0.044(2) -0.0244(16)
F4 0.100(2) 0.098(2) 0.115(2) -0.0231(17) -0.044(2) -0.0244(16)
F8 0.156(4) 0.069(2) 0.100(3) -0.044(2) 0.012(3) -0.036(2)
C13 0.060(3) 0.039(2) 0.036(2) -0.0077(19) -0.007(2) -0.016(2)
C1 0.046(2) 0.051(3) 0.037(2) -0.023(2) -0.0100(18) -0.005(2)
C18 0.054(3) 0.043(3) 0.046(3) -0.023(2) 0.001(2) -0.007(2)
C17 0.037(2) 0.049(3) 0.044(2) -0.018(2) 0.0009(18) -0.0019(19)
C25 0.058(3) 0.049(3) 0.046(3) -0.026(2) 0.005(2) -0.020(2)
F7 0.105(3) 0.202(6) 0.104(3) -0.063(4) -0.030(3) -0.036(3)
C36 0.090(4) 0.057(3) 0.038(3) -0.017(2) 0.015(3) -0.018(3)
C6 0.057(3) 0.050(3) 0.062(3) -0.024(2) -0.021(2) -0.003(2)
C14 0.043(2) 0.048(3) 0.047(3) -0.016(2) 0.0027(19) -0.018(2)
C5 0.074(4) 0.061(3) 0.068(3) -0.033(3) -0.032(3) 0.019(3)
C2 0.046(3) 0.072(3) 0.055(3) -0.037(3) -0.006(2) -0.013(2)
F1 0.100(2) 0.098(2) 0.115(2) -0.0231(17) -0.044(2) -0.0244(16)
C26 0.060(3) 0.065(3) 0.060(3) -0.025(3) -0.003(2) -0.021(3)
C4 0.051(3) 0.105(5) 0.061(3) -0.048(3) -0.023(3) 0.018(3)
C30 0.071(4) 0.056(3) 0.072(4) -0.036(3) 0.009(3) -0.020(3)
C15 0.059(3) 0.078(4) 0.039(2) -0.027(2) -0.015(2) -0.009(3)
C8 0.0641(18) 0.056(6) 0.0552(19) -0.025(3) -0.0127(15) -0.015(3)
C9 0.0641(18) 0.056(6) 0.0552(19) -0.025(3) -0.0127(15) -0.015(3)
C11 0.0641(18) 0.056(6) 0.0552(19) -0.025(3) -0.0127(15) -0.015(3)
C12 0.0641(18) 0.056(6) 0.0552(19) -0.025(3) -0.0127(15) -0.015(3)
C3 0.043(3) 0.104(5) 0.063(3) -0.043(3) -0.009(2) -0.011(3)
C20 0.0859(17) 0.0856(19) 0.0682(15) -0.0077(13) -0.0246(14) -0.0021(15)
F3 0.100(2) 0.098(2) 0.115(2) -0.0231(17) -0.044(2) -0.0244(16)
C24 0.0859(17) 0.0856(19) 0.0682(15) -0.0077(13) -0.0246(14) -0.0021(15)
C29 0.116(6) 0.069(4) 0.091(5) -0.053(4) 0.027(4) -0.051(4)
C27 0.066(4) 0.108(5) 0.083(4) -0.044(4) -0.005(3) -0.036(4)
B2 0.063(4) 0.066(4) 0.054(3) -0.020(3) -0.016(3) -0.012(3)
C21 0.0859(17) 0.0856(19) 0.0682(15) -0.0077(13) -0.0246(14) -0.0021(15)
C28 0.093(5) 0.124(6) 0.094(5) -0.070(5) 0.028(4) -0.069(5)
C23 0.0859(17) 0.0856(19) 0.0682(15) -0.0077(13) -0.0246(14) -0.0021(15)
C22 0.0859(17) 0.0856(19) 0.0682(15) -0.0077(13) -0.0246(14) -0.0021(15)
C19 0.0859(17) 0.0856(19) 0.0682(15) -0.0077(13) -0.0246(14) -0.0021(15)
B1 0.057(4) 0.066(4) 0.063(4) -0.032(3) 0.010(3) -0.018(3)
C16 0.050(4) 0.110(9) 0.069(5) -0.047(7) -0.025(4) 0.002(5)
C16A 0.050(4) 0.110(9) 0.069(5) -0.047(7) -0.025(4) 0.002(5)
F1A 0.100(2) 0.098(2) 0.115(2) -0.0231(17) -0.044(2) -0.0244(16)
F3A 0.100(2) 0.098(2) 0.115(2) -0.0231(17) -0.044(2) -0.0244(16)
F4A 0.100(2) 0.098(2) 0.115(2) -0.0231(17) -0.044(2) -0.0244(16)
F2A 0.100(2) 0.098(2) 0.115(2) -0.0231(17) -0.044(2) -0.0244(16)
C31 0.091(3) 0.091(4) 0.165(5) -0.058(3) -0.036(3) -0.008(2)
N1 0.059(3) 0.090(4) 0.138(6) -0.046(4) -0.029(4) 0.014(3)
O1 0.091(3) 0.091(4) 0.165(5) -0.058(3) -0.036(3) -0.008(2)
O2 0.091(3) 0.091(4) 0.165(5) -0.058(3) -0.036(3) -0.008(2)
O1A 0.091(3) 0.091(4) 0.165(5) -0.058(3) -0.036(3) -0.008(2)
O2A 0.091(3) 0.091(4) 0.165(5) -0.058(3) -0.036(3) -0.008(2)
C8A 0.0641(18) 0.056(6) 0.0552(19) -0.025(3) -0.0127(15) -0.015(3)
C9A 0.0641(18) 0.056(6) 0.0552(19) -0.025(3) -0.0127(15) -0.015(3)
C10 0.111(6) 0.149(7) 0.086(5) -0.069(5) -0.033(4) -0.034(5)
C11A 0.0641(18) 0.056(6) 0.0552(19) -0.025(3) -0.0127(15) -0.015(3)
C12A 0.0641(18) 0.056(6) 0.0552(19) -0.025(3) -0.0127(15) -0.015(3)
C7 0.050(3) 0.042(2) 0.039(2) -0.0166(19) -0.0113(19) -0.0096(19)

loop_
_atom_type_symbol
_atom_type_description
_atom_type_scat_dispersion_real
_atom_type_scat_dispersion_imag
_atom_type_scat_source
C C 0.0033 0.0016 'International Tables Vol C Tables 4.2.6.8 and 6.1.1.4'
H H 0.0000 0.0000 'International Tables Vol C Tables 4.2.6.8 and 6.1.1.4'
B B 0.0013 0.0007 'International Tables Vol C Tables 4.2.6.8 and 6.1.1.4'
F F 0.0171 0.0103 'International Tables Vol C Tables 4.2.6.8 and 6.1.1.4'
N N 0.0061 0.0033 'International Tables Vol C Tables 4.2.6.8 and 6.1.1.4'
O O 0.0106 0.0060 'International Tables Vol C Tables 4.2.6.8 and 6.1.1.4'
P P 0.1023 0.0942 'International Tables Vol C Tables 4.2.6.8 and 6.1.1.4'
Pt Pt -1.7033 8.3905 'International Tables Vol C Tables 4.2.6.8 and 6.1.1.4'
S S 0.1246 0.1234 'International Tables Vol C Tables 4.2.6.8 and 6.1.1.4'

loop_
_exptl_crystal_face_index_h
_exptl_crystal_face_index_k
_exptl_crystal_face_index_l
_exptl_crystal_face_perp_dist
0 12 20 0.0411
0 14 -7 0.0787
0 -14 7 0.0568
14 0 7 0.0857
-15 -2 -6 0.0769
-1 -12 -20 0.0318
1 -17 -10 0.0339
0 18 10 0.0477
-10 10 7 0.0638
-5 2 -18 0.0750
-8 -6 11 0.0781
6 13 20 0.0545

loop_
_geom_angle_atom_site_label_1
_geom_angle_atom_site_label_2
_geom_angle_atom_site_label_3
_geom_angle
_geom_angle_site_symmetry_1
_geom_angle_site_symmetry_3
_geom_angle_publ_flag
S1 Pt1 P1 86.68(4) . . ?
S1 Pt1 P2 86.47(4) . . ?
P1 Pt1 P2 167.29(4) . . ?
C36 Pt1 S1 177.75(18) . . ?
C36 Pt1 P1 94.03(16) . . ?
C36 Pt1 P2 92.43(16) . . ?
C17 S1 Pt1 106.11(15) . . ?
C17 S1 C15 105.7(2) . . ?
C14 S1 Pt1 107.06(15) . . ?
C14 S1 C17 110.6(2) . . ?
C14 S1 C15 107.5(2) . . ?
C15 S1 Pt1 119.80(17) . . ?
C13 P1 Pt1 105.51(15) . . ?
C1 P1 Pt1 118.29(15) . . ?
C1 P1 C13 104.6(2) . . ?
C7 P1 Pt1 114.12(14) . . ?
C7 P1 C13 108.3(2) . . ?
C7 P1 C1 105.39(19) . . ?
C18 P2 Pt1 105.25(15) . . ?
C25 P2 Pt1 116.34(17) . . ?
C25 P2 C18 106.4(2) . . ?
C19 P2 Pt1 113.6(3) . . ?
C19 P2 C18 107.4(3) . . ?
C19 P2 C25 107.3(3) . . ?
P1 C13 H13A 108.5 . . ?
P1 C13 H13B 108.5 . . ?
H13A C13 H13B 107.5 . . ?
C14 C13 P1 115.2(3) . . ?
C14 C13 H13A 108.5 . . ?
C14 C13 H13B 108.5 . . ?
C6 C1 P1 119.6(3) . . ?
C2 C1 P1 120.8(4) . . ?
C2 C1 C6 119.6(4) . . ?
P2 C18 H18A 108.9 . . ?
P2 C18 H18B 108.9 . . ?
H18A C18 H18B 107.7 . . ?
C17 C18 P2 113.2(3) . . ?
C17 C18 H18A 108.9 . . ?
C17 C18 H18B 108.9 . . ?
S1 C17 H17A 110.3 . . ?
S1 C17 H17B 110.3 . . ?
C18 C17 S1 107.1(3) . . ?
C18 C17 H17A 110.3 . . ?
C18 C17 H17B 110.3 . . ?
H17A C17 H17B 108.5 . . ?
C26 C25 P2 119.2(4) . . ?
C26 C25 C30 119.6(5) . . ?
C30 C25 P2 121.2(4) . . ?
Pt1 C36 H36A 109.5 . . ?
Pt1 C36 H36B 109.5 . . ?
Pt1 C36 H36C 109.5 . . ?
H36A C36 H36B 109.5 . . ?
H36A C36 H36C 109.5 . . ?
H36B C36 H36C 109.5 . . ?
C1 C6 H6 120.2 . . ?
C5 C6 C1 119.6(5) . . ?
C5 C6 H6 120.2 . . ?
S1 C14 H14A 109.8 . . ?
S1 C14 H14B 109.8 . . ?
C13 C14 S1 109.3(3) . . ?
C13 C14 H14A 109.8 . . ?
C13 C14 H14B 109.8 . . ?
H14A C14 H14B 108.3 . . ?
C6 C5 H5 119.7 . . ?
C4 C5 C6 120.6(6) . . ?
C4 C5 H5 119.7 . . ?
C1 C2 H2 120.1 . . ?
C1 C2 C3 119.8(5) . . ?
C3 C2 H2 120.1 . . ?
C25 C26 H26 119.8 . . ?
C25 C26 C27 120.4(6) . . ?
C27 C26 H26 119.8 . . ?
C5 C4 H4 120.0 . . ?
C3 C4 C5 119.9(5) . . ?
C3 C4 H4 120.0 . . ?
C25 C30 H30 120.4 . . ?
C25 C30 C29 119.2(6) . . ?
C29 C30 H30 120.4 . . ?
S1 C15 H15A 108.3 . . ?
S1 C15 H15B 108.3 . . ?
S1 C15 H15C 108.8 . . ?
S1 C15 H15D 108.8 . . ?
H15A C15 H15B 107.4 . . ?
H15C C15 H15D 107.7 . . ?
C16 C15 S1 116.0(11) . . ?
C16 C15 H15A 108.3 . . ?
C16 C15 H15B 108.3 . . ?
C16A C15 S1 113.7(5) . . ?
C16A C15 H15C 108.8 . . ?
C16A C15 H15D 108.8 . . ?
C9 C8 H8 118.9 . . ?
C9 C8 C7 122.2(9) . . ?
C7 C8 H8 118.9 . . ?
C8 C9 H9 120.7 . . ?
C10 C9 C8 118.6(9) . . ?
C10 C9 H9 120.7 . . ?
C12 C11 H11 121.2 . . ?
C12 C11 C10 117.6(9) . . ?
C10 C11 H11 121.2 . . ?
C11 C12 H12 119.9 . . ?
C11 C12 C7 120.1(9) . . ?
C7 C12 H12 119.9 . . ?
C2 C3 H3 119.8 . . ?
C4 C3 C2 120.4(5) . . ?
C4 C3 H3 119.8 . . ?
C21 C20 H20 119.6 . . ?
C19 C20 H20 119.6 . . ?
C19 C20 C21 120.8(7) . . ?
C23 C24 H24 119.6 . . ?
C19 C24 H24 119.6 . . ?
C19 C24 C23 120.8(7) . . ?
C30 C29 H29 119.9 . . ?
C28 C29 C30 120.3(6) . . ?
C28 C29 H29 119.9 . . ?
C26 C27 H27 120.4 . . ?
C28 C27 C26 119.2(7) . . ?
C28 C27 H27 120.4 . . ?
F2 B2 F4 112.9(8) . . ?
F2 B2 F1 112.3(6) . . ?
F2 B2 F3 106.2(7) . . ?
F4 B2 F1 111.0(6) . . ?
F4 B2 F3 113.4(7) . . ?
F1 B2 F3 100.3(6) . . ?
F1A B2 F4A 101.2(14) . . ?
F3A B2 F1A 120.8(11) . . ?
F3A B2 F4A 82.8(15) . . ?
F2A B2 F1A 110.7(13) . . ?
F2A B2 F3A 127.4(14) . . ?
F2A B2 F4A 98.1(16) . . ?
C20 C21 H21 120.3 . . ?
C22 C21 C20 119.4(7) . . ?
C22 C21 H21 120.3 . . ?
C29 C28 C27 121.2(6) . . ?
C29 C28 H28 119.4 . . ?
C27 C28 H28 119.4 . . ?
C24 C23 H23 120.2 . . ?
C22 C23 C24 119.6(7) . . ?
C22 C23 H23 120.2 . . ?
C21 C22 H22 119.4 . . ?
C23 C22 C21 121.1(6) . . ?
C23 C22 H22 119.4 . . ?
C20 C19 P2 119.9(5) . . ?
C20 C19 C24 118.2(6) . . ?
C24 C19 P2 121.7(5) . . ?
F5 B1 F8 108.6(5) . . ?
F5 B1 F7 112.0(6) . . ?
F6 B1 F5 108.6(5) . . ?
F6 B1 F8 110.9(6) . . ?
F6 B1 F7 108.1(5) . . ?
F7 B1 F8 108.6(6) . . ?
C15 C16 H16A 109.5 . . ?
C15 C16 H16B 109.5 . . ?
C15 C16 H16C 109.5 . . ?
H16A C16 H16B 109.5 . . ?
H16A C16 H16C 109.5 . . ?
H16B C16 H16C 109.5 . . ?
C15 C16A H16D 109.5 . . ?
C15 C16A H16E 109.5 . . ?
C15 C16A H16F 109.5 . . ?
H16D C16A H16E 109.5 . . ?
H16D C16A H16F 109.5 . . ?
H16E C16A H16F 109.5 . . ?
H31A C31 H31B 109.5 . . ?
H31A C31 H31C 109.5 . . ?
H31B C31 H31C 109.5 . . ?
N1 C31 H31A 109.5 . . ?
N1 C31 H31B 109.5 . . ?
N1 C31 H31C 109.5 . . ?
O1 N1 C31 104.6(9) . . ?
O2 N1 C31 130.6(10) . . ?
O2 N1 O1 123.8(9) . . ?
O1A N1 C31 136.8(11) . . ?
O1A N1 O2A 117.2(13) . . ?
O2A N1 C31 103.8(11) . . ?
C9A C8A H8A 120.0 . . ?
C9A C8A C7 120.0 . . ?
C7 C8A H8A 120.0 . . ?
C8A C9A H9A 120.0 . . ?
C10 C9A C8A 120.0 . . ?
C10 C9A H9A 120.0 . . ?
C9 C10 C11 121.4(7) . . ?
C9 C10 H10 119.3 . . ?
C11 C10 H10 119.3 . . ?
C9A C10 H10A 120.0 . . ?
C9A C10 C11A 120.0 . . ?
C11A C10 H10A 120.0 . . ?
C10 C11A H11A 120.0 . . ?
C12A C11A C10 120.0 . . ?
C12A C11A H11A 120.0 . . ?
C11A C12A H12A 120.0 . . ?
C11A C12A C7 120.0 . . ?
C7 C12A H12A 120.0 . . ?
C8 C7 P1 120.6(5) . . ?
C8 C7 C12 118.8(7) . . ?
C12 C7 P1 120.2(5) . . ?
C8A C7 P1 117.8(2) . . ?
C12A C7 P1 122.1(2) . . ?
C12A C7 C8A 120.0 . . ?

loop_
_geom_bond_atom_site_label_1
_geom_bond_atom_site_label_2
_geom_bond_distance
_geom_bond_site_symmetry_2
_geom_bond_publ_flag
Pt1 S1 2.2580(10) . ?
Pt1 P1 2.3034(11) . ?
Pt1 P2 2.3034(11) . ?
Pt1 C36 2.073(5) . ?
S1 C17 1.811(4) . ?
S1 C14 1.803(4) . ?
S1 C15 1.813(4) . ?
P1 C13 1.850(4) . ?
P1 C1 1.809(4) . ?
P1 C7 1.802(3) . ?
P2 C18 1.844(4) . ?
P2 C25 1.807(5) . ?
P2 C19 1.804(6) . ?
F5 B1 1.362(7) . ?
F6 B1 1.354(7) . ?
F2 B2 1.347(8) . ?
F4 B2 1.365(9) . ?
F8 B1 1.364(8) . ?
C13 H13A 0.9700 . ?
C13 H13B 0.9700 . ?
C13 C14 1.521(6) . ?
C1 C6 1.390(7) . ?
C1 C2 1.382(6) . ?
C18 H18A 0.9700 . ?
C18 H18B 0.9700 . ?
C18 C17 1.530(6) . ?
C17 H17A 0.9700 . ?
C17 H17B 0.9700 . ?
C25 C26 1.377(7) . ?
C25 C30 1.384(7) . ?
F7 B1 1.363(8) . ?
C36 H36A 0.9600 . ?
C36 H36B 0.9600 . ?
C36 H36C 0.9600 . ?
C6 H6 0.9300 . ?
C6 C5 1.381(7) . ?
C14 H14A 0.9700 . ?
C14 H14B 0.9700 . ?
C5 H5 0.9300 . ?
C5 C4 1.372(8) . ?
C2 H2 0.9300 . ?
C2 C3 1.387(7) . ?
F1 B2 1.378(9) . ?
C26 H26 0.9300 . ?
C26 C27 1.384(8) . ?
C4 H4 0.9300 . ?
C4 C3 1.368(9) . ?
C30 H30 0.9300 . ?
C30 C29 1.385(9) . ?
C15 H15A 0.9700 . ?
C15 H15B 0.9700 . ?
C15 H15C 0.9700 . ?
C15 H15D 0.9700 . ?
C15 C16 1.437(16) . ?
C15 C16A 1.457(9) . ?
C8 H8 0.9300 . ?
C8 C9 1.378(12) . ?
C8 C7 1.393(12) . ?
C9 H9 0.9300 . ?
C9 C10 1.371(12) . ?
C11 H11 0.9300 . ?
C11 C12 1.393(12) . ?
C11 C10 1.440(12) . ?
C12 H12 0.9300 . ?
C12 C7 1.412(11) . ?
C3 H3 0.9300 . ?
C20 H20 0.9300 . ?
C20 C21 1.389(9) . ?
C20 C19 1.373(9) . ?
F3 B2 1.418(9) . ?
C24 H24 0.9300 . ?
C24 C23 1.388(9) . ?
C24 C19 1.385(9) . ?
C29 H29 0.9300 . ?
C29 C28 1.357(11) . ?
C27 H27 0.9300 . ?
C27 C28 1.360(10) . ?
B2 F1A 1.394(14) . ?
B2 F3A 1.394(14) . ?
B2 F4A 1.411(16) . ?
B2 F2A 1.326(15) . ?
C21 H21 0.9300 . ?
C21 C22 1.368(9) . ?
C28 H28 0.9300 . ?
C23 H23 0.9300 . ?
C23 C22 1.346(9) . ?
C22 H22 0.9300 . ?
C16 H16A 0.9600 . ?
C16 H16B 0.9600 . ?
C16 H16C 0.9600 . ?
C16A H16D 0.9600 . ?
C16A H16E 0.9600 . ?
C16A H16F 0.9600 . ?
C31 H31A 0.9600 . ?
C31 H31B 0.9600 . ?
C31 H31C 0.9600 . ?
C31 N1 1.444(10) . ?
N1 O1 1.282(11) . ?
N1 O2 1.189(11) . ?
N1 O1A 1.227(13) . ?
N1 O2A 1.248(14) . ?
C8A H8A 0.9300 . ?
C8A C9A 1.3900 . ?
C8A C7 1.3900 . ?
C9A H9A 0.9300 . ?
C9A C10 1.3900 . ?
C10 H10 0.9300 . ?
C10 H10A 0.9300 . ?
C10 C11A 1.3900 . ?
C11A H11A 0.9300 . ?
C11A C12A 1.3900 . ?
C12A H12A 0.9300 . ?
C12A C7 1.3900 . ?

loop_
_geom_torsion_atom_site_label_1
_geom_torsion_atom_site_label_2
_geom_torsion_atom_site_label_3
_geom_torsion_atom_site_label_4
_geom_torsion
_geom_torsion_site_symmetry_1
_geom_torsion_site_symmetry_2
_geom_torsion_site_symmetry_3
_geom_torsion_site_symmetry_4
_geom_torsion_publ_flag
Pt1 S1 C17 C18 -48.0(3) . . . . ?
Pt1 S1 C14 C13 43.1(3) . . . . ?
Pt1 S1 C15 C16 -6.2(18) . . . . ?
Pt1 S1 C15 C16A -45.7(7) . . . . ?
Pt1 P1 C13 C14 19.0(4) . . . . ?
Pt1 P1 C1 C6 171.7(3) . . . . ?
Pt1 P1 C1 C2 -6.3(4) . . . . ?
Pt1 P1 C7 C8 92.6(9) . . . . ?
Pt1 P1 C7 C12 -79.5(8) . . . . ?
Pt1 P1 C7 C8A 76.3(7) . . . . ?
Pt1 P1 C7 C12A -100.1(8) . . . . ?
Pt1 P2 C18 C17 -26.5(4) . . . . ?
Pt1 P2 C25 C26 -11.8(5) . . . . ?
Pt1 P2 C25 C30 171.1(4) . . . . ?
Pt1 P2 C19 C20 -87.6(7) . . . . ?
Pt1 P2 C19 C24 88.4(7) . . . . ?
P1 C13 C14 S1 -40.4(4) . . . . ?
P1 C1 C6 C5 -178.6(4) . . . . ?
P1 C1 C2 C3 179.1(4) . . . . ?
P2 C18 C17 S1 48.4(4) . . . . ?
P2 C25 C26 C27 -178.0(4) . . . . ?
P2 C25 C30 C29 178.8(4) . . . . ?
C13 P1 C1 C6 54.7(4) . . . . ?
C13 P1 C1 C2 -123.3(4) . . . . ?
C13 P1 C7 C8 -150.2(9) . . . . ?
C13 P1 C7 C12 37.7(8) . . . . ?
C13 P1 C7 C8A -166.6(7) . . . . ?
C13 P1 C7 C12A 17.0(8) . . . . ?
C1 P1 C13 C14 144.5(3) . . . . ?
C1 P1 C7 C8 -38.8(10) . . . . ?
C1 P1 C7 C12 149.1(8) . . . . ?
C1 P1 C7 C8A -55.1(8) . . . . ?
C1 P1 C7 C12A 128.5(8) . . . . ?
C1 C6 C5 C4 -0.3(8) . . . . ?
C1 C2 C3 C4 -0.8(8) . . . . ?
C18 P2 C25 C26 105.0(4) . . . . ?
C18 P2 C25 C30 -72.0(5) . . . . ?
C18 P2 C19 C20 156.5(6) . . . . ?
C18 P2 C19 C24 -27.5(7) . . . . ?
C17 S1 C14 C13 158.2(3) . . . . ?
C17 S1 C15 C16 -125.7(18) . . . . ?
C17 S1 C15 C16A -165.2(7) . . . . ?
C25 P2 C18 C17 -150.5(3) . . . . ?
C25 P2 C19 C20 42.5(7) . . . . ?
C25 P2 C19 C24 -141.6(6) . . . . ?
C25 C26 C27 C28 -0.8(9) . . . . ?
C25 C30 C29 C28 -1.1(9) . . . . ?
C6 C1 C2 C3 1.1(7) . . . . ?
C6 C5 C4 C3 0.6(8) . . . . ?
C14 S1 C17 C18 -163.8(3) . . . . ?
C14 S1 C15 C16 116.1(18) . . . . ?
C14 S1 C15 C16A 76.7(7) . . . . ?
C5 C4 C3 C2 -0.1(8) . . . . ?
C2 C1 C6 C5 -0.6(7) . . . . ?
C26 C25 C30 C29 1.8(8) . . . . ?
C26 C27 C28 C29 1.5(10) . . . . ?
C30 C25 C26 C27 -0.9(8) . . . . ?
C30 C29 C28 C27 -0.6(11) . . . . ?
C15 S1 C17 C18 80.2(4) . . . . ?
C15 S1 C14 C13 -86.9(4) . . . . ?
C8 C9 C10 C11 3.6(14) . . . . ?
C9 C8 C7 P1 -178.8(8) . . . . ?
C9 C8 C7 C12 -6.6(15) . . . . ?
C11 C12 C7 P1 170.1(8) . . . . ?
C11 C12 C7 C8 -2.1(13) . . . . ?
C12 C11 C10 C9 -11.8(15) . . . . ?
C20 C21 C22 C23 1.0(12) . . . . ?
C24 C23 C22 C21 -0.4(12) . . . . ?
C21 C20 C19 P2 174.7(6) . . . . ?
C21 C20 C19 C24 -1.5(12) . . . . ?
C23 C24 C19 P2 -173.9(6) . . . . ?
C23 C24 C19 C20 2.1(12) . . . . ?
C19 P2 C18 C17 94.9(4) . . . . ?
C19 P2 C25 C26 -140.3(5) . . . . ?
C19 P2 C25 C30 42.6(5) . . . . ?
C19 C20 C21 C22 -0.1(12) . . . . ?
C19 C24 C23 C22 -1.2(12) . . . . ?
C8A C9A C10 C11A 0.0 . . . . ?
C9A C8A C7 P1 -176.5(3) . . . . ?
C9A C8A C7 C12A 0.0 . . . . ?
C9A C10 C11A C12A 0.0 . . . . ?
C10 C11 C12 C7 10.8(16) . . . . ?
C10 C11A C12A C7 0.0 . . . . ?
C11A C12A C7 P1 176.3(3) . . . . ?
C11A C12A C7 C8A 0.0 . . . . ?
C7 P1 C13 C14 -103.6(4) . . . . ?
C7 P1 C1 C6 -59.3(4) . . . . ?
C7 P1 C1 C2 122.7(4) . . . . ?
C7 C8 C9 C10 5.8(16) . . . . ?
C7 C8A C9A C10 0.0 . . . . ?

loop_
_exptl_oxdiff_crystal_face_indexfrac_h
_exptl_oxdiff_crystal_face_indexfrac_k
_exptl_oxdiff_crystal_face_indexfrac_l
_exptl_oxdiff_crystal_face_x
_exptl_oxdiff_crystal_face_y
_exptl_oxdiff_crystal_face_z
0.4367 11.9188 19.6466 -0.2334 -0.9723 0.0090
0.0476 13.5859 -6.7951 0.9221 -0.2212 -0.3175
0.1536 -13.5295 6.8579 -0.9261 0.2221 0.3049
14.3485 -0.2827 6.6429 -0.5801 0.1396 -0.8025
-14.9610 -2.2311 -5.6591 0.4330 -0.1044 0.8953
-0.6943 -12.0671 -19.6891 0.2334 0.9723 0.0090
0.8924 -17.4878 -10.1631 -0.4431 0.8885 0.1193
0.3718 17.9601 10.2251 0.4369 -0.8759 -0.2049
-9.6954 9.9109 7.2753 0.3810 -0.7647 0.5197
-5.1933 2.3324 -17.7128 0.9346 0.3495 0.0659
-8.2709 -5.7745 11.2862 -0.5595 -0.3569 0.7480
6.1263 13.4132 19.6281 -0.2796 -0.8864 -0.3690
